data_4518073
loop_
_publ_author_name
'Cole, Bren E.'
'Cheisson, Thibault'
'Nelson, Joshua J. M.'
'Higgins, Robert F.'
'Gau, Michael R.'
'Carroll, Patrick J.'
'Schelter, Eric J.'

_publ_section_title
;
 Understanding Molecular Factors That Determine Performance in the Rare
 Earth (TriNOx) Separations System
;
_journal_name_full 'ACS Sustainable Chemistry &amp; Engineering'
_journal_paper_doi 10.1021/acssuschemeng.0c03974
_journal_year 2020
_chemical_formula_moiety 'C51 H60 N4 O3, 3(C2 H3 N)'
_chemical_formula_sum 'C57 H69 N7 O3'
_chemical_formula_weight 900.19
_space_group_crystal_system triclinic
_space_group_IT_number 2
_space_group_name_Hall '-P 1'
_space_group_name_H-M_alt 'P -1'
_atom_sites_solution_hydrogens geom
_atom_sites_solution_primary dual
_audit_creation_date 2018-10-31
_audit_creation_method
;
Olex2 1.2
(compiled 2018.05.29 svn.r3508 for OlexSys, GUI svn.r5506)
;
_cell_angle_alpha 66.403(6)
_cell_angle_beta 77.303(6)
_cell_angle_gamma 75.695(6)
_cell_formula_units_Z 2
_cell_length_a 13.7629(16)
_cell_length_b 13.7728(17)
_cell_length_c 15.5782(18)
_cell_measurement_reflns_used 9584
_cell_measurement_temperature 100
_cell_measurement_theta_max 25.430
_cell_measurement_theta_min 2.630
_cell_volume 2597.7(5)
_computing_cell_refinement 'SAINT V8.38A (2016)'
_computing_data_collection 'Bruker APEX2 v2014.11-0'
_computing_data_reduction 'SAINT V8.38A (2016)'
_computing_publication_material 'Olex2 (Dolomanov et al., 2009)'
_computing_structure_refinement 'ShelXL (Sheldrick, 2015)'
_computing_structure_solution 'ShelXT (Sheldrick, 2015)'
_diffrn_ambient_temperature 100
_diffrn_measured_fraction_theta_full 0.988
_diffrn_measured_fraction_theta_max 0.984
_diffrn_measurement_device 'CCD area detector'
_diffrn_measurement_device_type 'Bruker APEXII'
_diffrn_measurement_method '\w and \f scans'
_diffrn_radiation_monochromator graphite
_diffrn_radiation_type MoK\a
_diffrn_radiation_wavelength 0.71073
_diffrn_reflns_av_R_equivalents 0.0448
_diffrn_reflns_av_unetI/netI 0.0273
_diffrn_reflns_Laue_measured_fraction_full 0.988
_diffrn_reflns_Laue_measured_fraction_max 0.984
_diffrn_reflns_limit_h_max 16
_diffrn_reflns_limit_h_min -16
_diffrn_reflns_limit_k_max 16
_diffrn_reflns_limit_k_min -16
_diffrn_reflns_limit_l_max 18
_diffrn_reflns_limit_l_min -18
_diffrn_reflns_number 53622
_diffrn_reflns_point_group_measured_fraction_full 0.988
_diffrn_reflns_point_group_measured_fraction_max 0.984
_diffrn_reflns_theta_full 25.242
_diffrn_reflns_theta_max 25.459
_diffrn_reflns_theta_min 1.440
_diffrn_source 'sealed tube'
_exptl_absorpt_coefficient_mu 0.072
_exptl_absorpt_correction_T_max 0.7452
_exptl_absorpt_correction_T_min 0.7028
_exptl_absorpt_correction_type multi-scan
_exptl_absorpt_process_details 'SADABS v2016/2'
_exptl_crystal_colour colorless
_exptl_crystal_density_diffrn 1.151
_exptl_crystal_description block
_exptl_crystal_F_000 968
_exptl_crystal_size_max 0.28
_exptl_crystal_size_mid 0.21
_exptl_crystal_size_min 0.16
_refine_diff_density_max 0.226
_refine_diff_density_min -0.272
_refine_diff_density_rms 0.043
_refine_ls_extinction_method none
_refine_ls_goodness_of_fit_ref 1.049
_refine_ls_hydrogen_treatment constr
_refine_ls_matrix_type full
_refine_ls_number_parameters 619
_refine_ls_number_reflns 9494
_refine_ls_number_restraints 0
_refine_ls_restrained_S_all 1.049
_refine_ls_R_factor_all 0.0495
_refine_ls_R_factor_gt 0.0403
_refine_ls_shift/su_max 0.001
_refine_ls_shift/su_mean 0.000
_refine_ls_structure_factor_coef Fsqd
_refine_ls_weighting_details 'w=1/[\s^2^(Fo^2^)+(0.0614P)^2^+0.9257P] where P=(Fo^2^+2Fc^2^)/3'
_refine_ls_weighting_scheme calc
_refine_ls_wR_factor_gt 0.1119
_refine_ls_wR_factor_ref 0.1194
_reflns_number_gt 8011
_reflns_number_total 9494
_reflns_threshold_expression 'I > 2\s(I)'
_cod_data_source_file sc0c03974_si_002.cif
_cod_data_source_block 40292
_cod_original_cell_volume 2597.7(6)
_cod_database_code 4518073
_shelx_shelxl_version_number 2017/1
_shelx_estimated_absorpt_t_max 0.989
_shelx_estimated_absorpt_t_min 0.980

loop_
_space_group_symop_operation_xyz
'x, y, z'
'-x, -y, -z'

loop_
_atom_site_label
_atom_site_type_symbol
_atom_site_fract_x
_atom_site_fract_y
_atom_site_fract_z
_atom_site_U_iso_or_equiv
_atom_site_adp_type
_atom_site_occupancy
_atom_site_site_symmetry_order
_atom_site_calc_flag
_atom_site_refinement_flags_posn
_atom_site_refinement_flags_adp
_atom_site_refinement_flags_occupancy
_atom_site_disorder_assembly
_atom_site_disorder_group
O1 O 0.42104(7) 0.57605(7) 1.04453(7) 0.0219(2) Uani 1 1 d . . . . .
H1 H 0.447333 0.510510 1.064238 0.033 Uiso 1 1 calc GR . . . .
O2 O 1.06083(8) 0.40774(9) 0.73063(8) 0.0311(3) Uani 1 1 d . . . . .
H2 H 1.024337 0.398420 0.698870 0.047 Uiso 1 1 calc GR . . . .
O3 O 0.55329(8) 0.72902(9) 0.52120(8) 0.0305(3) Uani 1 1 d . . . . .
H3 H 0.522676 0.679594 0.559867 0.046 Uiso 1 1 calc GR . . . .
N1 N 0.46279(8) 0.62759(9) 0.94556(8) 0.0176(2) Uani 1 1 d . . . . .
N2 N 0.99715(9) 0.44120(9) 0.80517(8) 0.0225(3) Uani 1 1 d . . . . .
N3 N 0.65666(9) 0.70632(9) 0.54105(8) 0.0223(3) Uani 1 1 d . . . . .
N4 N 0.75763(8) 0.68529(8) 0.77688(7) 0.0152(2) Uani 1 1 d . . . . .
C1 C 0.65095(10) 0.67715(11) 0.81218(9) 0.0171(3) Uani 1 1 d . . . . .
H1a H 0.644664 0.600175 0.840539 0.020 Uiso 1 1 calc R . . . .
H1b H 0.611549 0.712137 0.758205 0.020 Uiso 1 1 calc R . . . .
C2 C 0.60559(10) 0.72870(10) 0.88538(9) 0.0160(3) Uani 1 1 d . . . . .
C3 C 0.65562(10) 0.80132(10) 0.89282(9) 0.0179(3) Uani 1 1 d . . . . .
H3a H 0.717255 0.815539 0.852450 0.021 Uiso 1 1 calc R . . . .
C4 C 0.61920(10) 0.85380(10) 0.95675(10) 0.0193(3) Uani 1 1 d . . . . .
C5 C 0.52643(10) 0.83581(11) 1.01289(10) 0.0201(3) Uani 1 1 d . . . . .
H5 H 0.498563 0.872250 1.055625 0.024 Uiso 1 1 calc R . . . .
C6 C 0.47494(10) 0.76496(11) 1.00640(9) 0.0195(3) Uani 1 1 d . . . . .
H6 H 0.411814 0.753635 1.044963 0.023 Uiso 1 1 calc R . . . .
C7 C 0.51356(10) 0.70960(10) 0.94445(9) 0.0160(3) Uani 1 1 d . . . . .
C8 C 0.67948(10) 0.92450(11) 0.96624(11) 0.0229(3) Uani 1 1 d . . . . .
C9 C 0.68905(11) 0.91875(12) 1.05577(12) 0.0278(3) Uani 1 1 d . . . . .
H9 H 0.654396 0.871934 1.110454 0.033 Uiso 1 1 calc R . . . .
C10 C 0.74858(12) 0.98064(14) 1.06572(14) 0.0369(4) Uani 1 1 d . . . . .
H10 H 0.755582 0.974948 1.126961 0.044 Uiso 1 1 calc R . . . .
C11 C 0.79754(12) 1.05039(14) 0.98659(15) 0.0412(5) Uani 1 1 d . . . . .
H11 H 0.838340 1.092660 0.993387 0.049 Uiso 1 1 calc R . . . .
C12 C 0.78731(12) 1.05887(13) 0.89745(14) 0.0388(4) Uani 1 1 d . . . . .
H12 H 0.819875 1.108200 0.843095 0.047 Uiso 1 1 calc R . . . .
C13 C 0.72939(11) 0.99531(12) 0.88691(12) 0.0296(3) Uani 1 1 d . . . . .
H13 H 0.723935 1.000308 0.825483 0.035 Uiso 1 1 calc R . . . .
C14 C 0.37381(10) 0.66703(11) 0.88969(10) 0.0225(3) Uani 1 1 d . . . . .
C15 C 0.41225(11) 0.72183(12) 0.78551(11) 0.0271(3) Uani 1 1 d . . . . .
H15a H 0.442132 0.783081 0.777445 0.041 Uiso 1 1 calc GR . . . .
H15b H 0.355738 0.747358 0.748518 0.041 Uiso 1 1 calc GR . . . .
H15c H 0.463614 0.670286 0.763579 0.041 Uiso 1 1 calc GR . . . .
C16 C 0.33425(11) 0.56673(12) 0.90278(11) 0.0278(3) Uani 1 1 d . . . . .
H16a H 0.390041 0.515136 0.885445 0.042 Uiso 1 1 calc GR . . . .
H16b H 0.281613 0.587238 0.862246 0.042 Uiso 1 1 calc GR . . . .
H16c H 0.305761 0.533620 0.969025 0.042 Uiso 1 1 calc GR . . . .
C17 C 0.28968(11) 0.74564(12) 0.92262(12) 0.0289(3) Uani 1 1 d . . . . .
H17a H 0.268463 0.712249 0.990668 0.043 Uiso 1 1 calc GR . . . .
H17b H 0.231829 0.763620 0.888541 0.043 Uiso 1 1 calc GR . . . .
H17c H 0.314865 0.811425 0.909764 0.043 Uiso 1 1 calc GR . . . .
C18 C 0.82521(10) 0.59986(10) 0.84049(9) 0.0170(3) Uani 1 1 d . . . . .
H18a H 0.823086 0.529348 0.838767 0.020 Uiso 1 1 calc R . . . .
H18b H 0.802076 0.597026 0.906151 0.020 Uiso 1 1 calc R . . . .
C19 C 0.93248(10) 0.62150(11) 0.81049(9) 0.0174(3) Uani 1 1 d . . . . .
C20 C 0.94959(10) 0.72300(11) 0.79752(9) 0.0185(3) Uani 1 1 d . . . . .
H20 H 0.895191 0.772076 0.815278 0.022 Uiso 1 1 calc R . . . .
C21 C 1.04343(10) 0.75459(11) 0.75957(9) 0.0202(3) Uani 1 1 d . . . . .
C22 C 1.12134(11) 0.68186(12) 0.73173(10) 0.0247(3) Uani 1 1 d . . . . .
H22 H 1.184957 0.702676 0.702043 0.030 Uiso 1 1 calc R . . . .
C23 C 1.10709(11) 0.57993(12) 0.74681(10) 0.0256(3) Uani 1 1 d . . . . .
H23 H 1.161588 0.531343 0.728496 0.031 Uiso 1 1 calc R . . . .
C24 C 1.01401(10) 0.54725(11) 0.78847(9) 0.0203(3) Uani 1 1 d . . . . .
C25 C 1.05985(10) 0.86174(11) 0.74990(10) 0.0217(3) Uani 1 1 d . . . . .
C26 C 1.01581(11) 0.90474(12) 0.81981(10) 0.0251(3) Uani 1 1 d . . . . .
H26 H 0.972794 0.866477 0.872914 0.030 Uiso 1 1 calc R . . . .
C27 C 1.03407(11) 1.00277(13) 0.81275(11) 0.0293(3) Uani 1 1 d . . . . .
H27 H 1.005199 1.029743 0.861879 0.035 Uiso 1 1 calc R . . . .
C28 C 1.09394(12) 1.06111(13) 0.73470(12) 0.0334(4) Uani 1 1 d . . . . .
H28 H 1.105805 1.128459 0.729497 0.040 Uiso 1 1 calc R . . . .
C29 C 1.13650(13) 1.02025(14) 0.66408(12) 0.0364(4) Uani 1 1 d . . . . .
H29 H 1.176799 1.060497 0.609660 0.044 Uiso 1 1 calc R . . . .
C30 C 1.12079(12) 0.92109(13) 0.67213(11) 0.0304(3) Uani 1 1 d . . . . .
H30 H 1.152038 0.893304 0.623909 0.036 Uiso 1 1 calc R . . . .
C31 C 1.02160(11) 0.35436(11) 0.89845(10) 0.0254(3) Uani 1 1 d . . . . .
C32 C 0.99988(14) 0.25027(12) 0.89945(12) 0.0351(4) Uani 1 1 d . . . . .
H32a H 0.930903 0.262576 0.885354 0.053 Uiso 1 1 calc GR . . . .
H32b H 1.006555 0.193817 0.962016 0.053 Uiso 1 1 calc GR . . . .
H32c H 1.048251 0.227690 0.851612 0.053 Uiso 1 1 calc GR . . . .
C33 C 0.95032(12) 0.38502(12) 0.97691(10) 0.0270(3) Uani 1 1 d . . . . .
H33a H 0.959539 0.455051 0.973023 0.041 Uiso 1 1 calc GR . . . .
H33b H 0.965349 0.330353 1.038421 0.041 Uiso 1 1 calc GR . . . .
H33c H 0.880190 0.389394 0.969814 0.041 Uiso 1 1 calc GR . . . .
C34 C 1.13164(12) 0.33874(14) 0.91322(13) 0.0370(4) Uani 1 1 d . . . . .
H34a H 1.177084 0.324408 0.859969 0.056 Uiso 1 1 calc GR . . . .
H34b H 1.144824 0.277721 0.972059 0.056 Uiso 1 1 calc GR . . . .
H34c H 1.143433 0.404109 0.917094 0.056 Uiso 1 1 calc GR . . . .
C35 C 0.78170(10) 0.68313(10) 0.68068(9) 0.0173(3) Uani 1 1 d . . . . .
H35a H 0.752990 0.625255 0.678186 0.021 Uiso 1 1 calc R . . . .
H35b H 0.856008 0.668191 0.663382 0.021 Uiso 1 1 calc R . . . .
C36 C 0.73750(10) 0.79105(11) 0.61158(9) 0.0176(3) Uani 1 1 d . . . . .
C37 C 0.75964(10) 0.88378(11) 0.61377(9) 0.0192(3) Uani 1 1 d . . . . .
H37 H 0.804946 0.875842 0.655131 0.023 Uiso 1 1 calc R . . . .
C38 C 0.71800(10) 0.98739(11) 0.55777(9) 0.0204(3) Uani 1 1 d . . . . .
C39 C 0.64704(10) 0.99630(11) 0.50135(10) 0.0226(3) Uani 1 1 d . . . . .
H39 H 0.613598 1.065554 0.465559 0.027 Uiso 1 1 calc R . . . .
C40 C 0.62520(10) 0.90572(11) 0.49718(10) 0.0222(3) Uani 1 1 d . . . . .
H40 H 0.576760 0.913783 0.458671 0.027 Uiso 1 1 calc R . . . .
C41 C 0.67320(10) 0.80202(11) 0.54875(9) 0.0189(3) Uani 1 1 d . . . . .
C42 C 0.75051(12) 1.08435(11) 0.55509(10) 0.0245(3) Uani 1 1 d . . . . .
C43 C 0.84705(13) 1.07780(13) 0.57341(12) 0.0345(4) Uani 1 1 d . . . . .
H43 H 0.890904 1.009975 0.592059 0.041 Uiso 1 1 calc R . . . .
C44 C 0.87992(16) 1.16955(15) 0.56468(14) 0.0473(5) Uani 1 1 d . . . . .
H44 H 0.945745 1.163919 0.577807 0.057 Uiso 1 1 calc R . . . .
C45 C 0.81698(17) 1.26898(14) 0.53693(14) 0.0467(5) Uani 1 1 d . . . . .
H45 H 0.840019 1.331769 0.529660 0.056 Uiso 1 1 calc R . . . .
C46 C 0.72072(15) 1.27650(13) 0.51990(13) 0.0413(4) Uani 1 1 d . . . . .
H46 H 0.677126 1.344519 0.501608 0.050 Uiso 1 1 calc R . . . .
C47 C 0.68728(13) 1.18527(12) 0.52935(11) 0.0326(4) Uani 1 1 d . . . . .
H47 H 0.620502 1.191298 0.518211 0.039 Uiso 1 1 calc R . . . .
C48 C 0.72471(12) 0.67548(12) 0.46195(10) 0.0253(3) Uani 1 1 d . . . . .
C49 C 0.70028(14) 0.56906(13) 0.47026(11) 0.0354(4) Uani 1 1 d . . . . .
H49a H 0.710304 0.514996 0.533260 0.053 Uiso 1 1 calc GR . . . .
H49b H 0.745176 0.543986 0.422170 0.053 Uiso 1 1 calc GR . . . .
H49c H 0.629739 0.580163 0.460655 0.053 Uiso 1 1 calc GR . . . .
C50 C 0.83506(12) 0.65758(13) 0.47599(11) 0.0303(3) Uani 1 1 d . . . . .
H50a H 0.850564 0.724767 0.472804 0.045 Uiso 1 1 calc GR . . . .
H50b H 0.879354 0.634993 0.426255 0.045 Uiso 1 1 calc GR . . . .
H50c H 0.846063 0.601494 0.537936 0.045 Uiso 1 1 calc GR . . . .
C51 C 0.70754(13) 0.76031(12) 0.36382(10) 0.0288(3) Uani 1 1 d . . . . .
H51a H 0.636795 0.770899 0.355048 0.043 Uiso 1 1 calc GR . . . .
H51b H 0.751982 0.735774 0.315224 0.043 Uiso 1 1 calc GR . . . .
H51c H 0.722884 0.828475 0.358452 0.043 Uiso 1 1 calc GR . . . .
N5 N 0.46416(13) 0.54574(13) 0.65190(12) 0.0493(4) Uani 1 1 d . . . . .
C52 C 0.42962(13) 0.47313(14) 0.70302(12) 0.0342(4) Uani 1 1 d . . . . .
C53 C 0.38611(15) 0.38037(14) 0.76880(13) 0.0407(4) Uani 1 1 d . . . . .
H53a H 0.324928 0.378859 0.747269 0.061 Uiso 1 1 calc GR . . . .
H53b H 0.368646 0.385092 0.831655 0.061 Uiso 1 1 calc GR . . . .
H53c H 0.435325 0.314460 0.771965 0.061 Uiso 1 1 calc GR . . . .
N6 N 0.88281(14) 0.37089(16) 0.68739(13) 0.0548(4) Uani 1 1 d . . . . .
C54 C 0.79931(17) 0.36804(16) 0.71381(13) 0.0460(5) Uani 1 1 d . . . . .
C55 C 0.69233(18) 0.3661(2) 0.74659(16) 0.0694(7) Uani 1 1 d . . . . .
H55a H 0.652356 0.431778 0.706812 0.104 Uiso 1 1 calc GR . . . .
H55b H 0.677258 0.362039 0.812284 0.104 Uiso 1 1 calc GR . . . .
H55c H 0.675170 0.303092 0.742784 0.104 Uiso 1 1 calc GR . . . .
N7 N 0.54443(13) 0.15933(16) 0.75098(12) 0.0553(4) Uani 1 1 d . . . . .
C56 C 0.52059(14) 0.08603(18) 0.74803(12) 0.0451(5) Uani 1 1 d . . . . .
C57 C 0.48959(16) -0.00522(16) 0.74534(13) 0.0494(5) Uani 1 1 d . . . . .
H57a H 0.542049 -0.037914 0.706251 0.074 Uiso 1 1 calc GR . . . .
H57b H 0.426026 0.018548 0.718268 0.074 Uiso 1 1 calc GR . . . .
H57c H 0.479614 -0.058329 0.809667 0.074 Uiso 1 1 calc GR . . . .

loop_
_atom_site_aniso_label
_atom_site_aniso_U_11
_atom_site_aniso_U_22
_atom_site_aniso_U_33
_atom_site_aniso_U_23
_atom_site_aniso_U_13
_atom_site_aniso_U_12
O1 0.0234(5) 0.0168(5) 0.0211(5) -0.0058(4) 0.0056(4) -0.0053(4)
O2 0.0304(6) 0.0366(6) 0.0320(6) -0.0235(5) 0.0059(5) -0.0061(5)
O3 0.0234(5) 0.0322(6) 0.0369(6) -0.0066(5) -0.0090(5) -0.0126(4)
N1 0.0165(5) 0.0172(6) 0.0182(6) -0.0059(5) 0.0012(4) -0.0054(4)
N2 0.0241(6) 0.0235(6) 0.0211(6) -0.0130(5) 0.0008(5) -0.0017(5)
N3 0.0214(6) 0.0238(6) 0.0243(6) -0.0083(5) -0.0050(5) -0.0076(5)
N4 0.0143(5) 0.0168(5) 0.0138(5) -0.0056(4) 0.0000(4) -0.0034(4)
C1 0.0157(6) 0.0179(6) 0.0190(6) -0.0082(5) -0.0001(5) -0.0050(5)
C2 0.0159(6) 0.0143(6) 0.0161(6) -0.0046(5) -0.0034(5) -0.0003(5)
C3 0.0157(6) 0.0154(6) 0.0209(7) -0.0060(5) -0.0002(5) -0.0030(5)
C4 0.0195(7) 0.0147(6) 0.0239(7) -0.0073(5) -0.0052(5) -0.0008(5)
C5 0.0226(7) 0.0178(7) 0.0209(7) -0.0103(6) -0.0021(5) -0.0006(5)
C6 0.0172(6) 0.0192(7) 0.0200(7) -0.0075(6) 0.0010(5) -0.0024(5)
C7 0.0161(6) 0.0134(6) 0.0174(6) -0.0046(5) -0.0041(5) -0.0010(5)
C8 0.0166(7) 0.0179(7) 0.0373(8) -0.0159(6) -0.0033(6) 0.0009(5)
C9 0.0230(7) 0.0264(8) 0.0411(9) -0.0222(7) -0.0060(6) 0.0016(6)
C10 0.0263(8) 0.0408(9) 0.0601(11) -0.0379(9) -0.0085(8) 0.0008(7)
C11 0.0246(8) 0.0395(10) 0.0790(14) -0.0443(10) -0.0032(8) -0.0046(7)
C12 0.0250(8) 0.0278(8) 0.0659(12) -0.0231(8) 0.0057(8) -0.0090(7)
C13 0.0238(8) 0.0243(8) 0.0431(9) -0.0171(7) 0.0007(7) -0.0051(6)
C14 0.0160(7) 0.0225(7) 0.0315(8) -0.0123(6) -0.0040(6) -0.0029(5)
C15 0.0226(7) 0.0309(8) 0.0296(8) -0.0091(7) -0.0095(6) -0.0060(6)
C16 0.0215(7) 0.0292(8) 0.0384(9) -0.0170(7) -0.0029(6) -0.0073(6)
C17 0.0184(7) 0.0272(8) 0.0441(9) -0.0177(7) -0.0049(6) -0.0005(6)
C18 0.0185(7) 0.0158(6) 0.0156(6) -0.0048(5) -0.0020(5) -0.0028(5)
C19 0.0184(7) 0.0206(7) 0.0122(6) -0.0050(5) -0.0025(5) -0.0033(5)
C20 0.0179(6) 0.0212(7) 0.0160(6) -0.0071(5) -0.0025(5) -0.0019(5)
C21 0.0205(7) 0.0245(7) 0.0161(6) -0.0063(6) -0.0032(5) -0.0061(5)
C22 0.0175(7) 0.0323(8) 0.0247(7) -0.0109(6) 0.0012(6) -0.0082(6)
C23 0.0188(7) 0.0294(8) 0.0294(8) -0.0151(6) -0.0002(6) -0.0007(6)
C24 0.0203(7) 0.0228(7) 0.0188(7) -0.0085(6) -0.0039(5) -0.0031(5)
C25 0.0173(7) 0.0271(7) 0.0222(7) -0.0088(6) -0.0031(5) -0.0064(6)
C26 0.0234(7) 0.0290(8) 0.0231(7) -0.0093(6) 0.0015(6) -0.0094(6)
C27 0.0272(8) 0.0342(8) 0.0318(8) -0.0185(7) 0.0014(6) -0.0084(6)
C28 0.0314(8) 0.0347(9) 0.0417(9) -0.0201(8) 0.0050(7) -0.0178(7)
C29 0.0364(9) 0.0393(9) 0.0372(9) -0.0174(8) 0.0131(7) -0.0233(8)
C30 0.0301(8) 0.0370(9) 0.0294(8) -0.0176(7) 0.0070(6) -0.0155(7)
C31 0.0268(8) 0.0207(7) 0.0280(8) -0.0084(6) -0.0068(6) -0.0008(6)
C32 0.0492(10) 0.0225(8) 0.0330(9) -0.0096(7) -0.0067(7) -0.0055(7)
C33 0.0337(8) 0.0228(7) 0.0223(7) -0.0050(6) -0.0076(6) -0.0029(6)
C34 0.0288(8) 0.0326(9) 0.0443(10) -0.0097(8) -0.0106(7) 0.0015(7)
C35 0.0188(6) 0.0176(6) 0.0161(6) -0.0072(5) -0.0006(5) -0.0040(5)
C36 0.0165(6) 0.0204(7) 0.0147(6) -0.0071(5) 0.0025(5) -0.0039(5)
C37 0.0201(7) 0.0224(7) 0.0156(6) -0.0073(5) -0.0017(5) -0.0049(5)
C38 0.0231(7) 0.0195(7) 0.0173(7) -0.0074(5) 0.0017(5) -0.0045(5)
C39 0.0215(7) 0.0197(7) 0.0210(7) -0.0039(6) -0.0018(6) -0.0009(5)
C40 0.0180(7) 0.0274(7) 0.0196(7) -0.0058(6) -0.0036(5) -0.0055(6)
C41 0.0177(6) 0.0204(7) 0.0174(6) -0.0055(5) 0.0008(5) -0.0065(5)
C42 0.0354(8) 0.0210(7) 0.0174(7) -0.0072(6) -0.0021(6) -0.0068(6)
C43 0.0461(10) 0.0238(8) 0.0377(9) -0.0084(7) -0.0175(8) -0.0079(7)
C44 0.0620(12) 0.0366(10) 0.0541(12) -0.0127(9) -0.0276(10) -0.0168(9)
C45 0.0768(14) 0.0256(9) 0.0476(11) -0.0133(8) -0.0192(10) -0.0171(9)
C46 0.0602(12) 0.0220(8) 0.0426(10) -0.0135(7) -0.0093(9) -0.0038(8)
C47 0.0409(9) 0.0244(8) 0.0318(8) -0.0114(7) -0.0026(7) -0.0050(7)
C48 0.0339(8) 0.0239(7) 0.0209(7) -0.0092(6) -0.0045(6) -0.0077(6)
C49 0.0574(11) 0.0248(8) 0.0276(8) -0.0099(7) -0.0076(8) -0.0117(7)
C50 0.0314(8) 0.0357(9) 0.0256(8) -0.0176(7) -0.0024(6) 0.0006(7)
C51 0.0395(9) 0.0271(8) 0.0238(8) -0.0087(6) -0.0064(7) -0.0120(7)
N5 0.0594(10) 0.0468(9) 0.0445(9) -0.0127(8) 0.0003(8) -0.0281(8)
C52 0.0366(9) 0.0356(9) 0.0358(9) -0.0158(8) -0.0055(7) -0.0105(7)
C53 0.0490(11) 0.0325(9) 0.0415(10) -0.0095(8) -0.0070(8) -0.0151(8)
N6 0.0549(11) 0.0725(12) 0.0533(10) -0.0326(9) -0.0119(9) -0.0193(9)
C54 0.0570(13) 0.0489(11) 0.0333(10) -0.0124(8) -0.0131(9) -0.0104(9)
C55 0.0562(14) 0.0899(18) 0.0410(12) -0.0047(12) 0.0000(10) -0.0147(12)
N7 0.0473(10) 0.0701(13) 0.0406(9) -0.0178(9) -0.0040(8) -0.0025(9)
C56 0.0396(10) 0.0565(13) 0.0272(9) -0.0117(9) -0.0061(7) 0.0074(9)
C57 0.0543(12) 0.0478(11) 0.0342(10) -0.0124(9) -0.0128(9) 0.0130(9)

loop_
_atom_type_symbol
_atom_type_description
_atom_type_scat_dispersion_real
_atom_type_scat_dispersion_imag
_atom_type_scat_source
C C 0.0033 0.0016 'International Tables Vol C Tables 4.2.6.8 and 6.1.1.4'
H H 0.0000 0.0000 'International Tables Vol C Tables 4.2.6.8 and 6.1.1.4'
N N 0.0061 0.0033 'International Tables Vol C Tables 4.2.6.8 and 6.1.1.4'
O O 0.0106 0.0060 'International Tables Vol C Tables 4.2.6.8 and 6.1.1.4'

loop_
_geom_angle_atom_site_label_1
_geom_angle_atom_site_label_2
_geom_angle_atom_site_label_3
_geom_angle
_geom_angle_site_symmetry_1
_geom_angle_site_symmetry_3
_geom_angle_publ_flag
O1 N1 C14 105.85(9) . . ?
C7 N1 O1 105.49(9) . . ?
C7 N1 C14 116.79(10) . . ?
O2 N2 C31 107.42(10) . . ?
C24 N2 O2 107.11(10) . . ?
C24 N2 C31 116.23(11) . . ?
O3 N3 C48 106.97(10) . . ?
C41 N3 O3 106.47(10) . . ?
C41 N3 C48 114.88(11) . . ?
C1 N4 C18 111.75(10) . . ?
C1 N4 C35 109.52(10) . . ?
C18 N4 C35 111.26(10) . . ?
N4 C1 C2 113.43(10) . . ?
C3 C2 C1 118.83(11) . . ?
C3 C2 C7 117.98(12) . . ?
C7 C2 C1 123.16(11) . . ?
C4 C3 C2 123.02(12) . . ?
C3 C4 C5 117.98(12) . . ?
C3 C4 C8 120.60(12) . . ?
C5 C4 C8 121.40(12) . . ?
C6 C5 C4 120.13(12) . . ?
C5 C6 C7 121.64(12) . . ?
C2 C7 N1 120.18(11) . . ?
C6 C7 N1 120.50(11) . . ?
C6 C7 C2 119.19(12) . . ?
C9 C8 C4 120.25(13) . . ?
C13 C8 C4 121.12(13) . . ?
C13 C8 C9 118.61(13) . . ?
C10 C9 C8 120.81(16) . . ?
C11 C10 C9 119.95(16) . . ?
C10 C11 C12 120.09(15) . . ?
C11 C12 C13 120.30(16) . . ?
C8 C13 C12 120.21(16) . . ?
N1 C14 C15 108.53(11) . . ?
N1 C14 C16 106.43(11) . . ?
N1 C14 C17 112.60(12) . . ?
C15 C14 C16 109.19(12) . . ?
C15 C14 C17 109.50(12) . . ?
C17 C14 C16 110.49(12) . . ?
N4 C18 C19 110.06(10) . . ?
C20 C19 C18 118.44(11) . . ?
C20 C19 C24 118.71(12) . . ?
C24 C19 C18 122.68(12) . . ?
C21 C20 C19 122.46(12) . . ?
C20 C21 C22 117.52(13) . . ?
C20 C21 C25 121.00(12) . . ?
C22 C21 C25 121.47(12) . . ?
C23 C22 C21 120.91(13) . . ?
C22 C23 C24 121.17(13) . . ?
C19 C24 N2 118.67(12) . . ?
C23 C24 N2 122.29(12) . . ?
C23 C24 C19 118.95(13) . . ?
C26 C25 C21 120.80(12) . . ?
C30 C25 C21 121.25(13) . . ?
C30 C25 C26 117.94(13) . . ?
C27 C26 C25 120.95(13) . . ?
C28 C27 C26 120.35(14) . . ?
C27 C28 C29 119.22(14) . . ?
C28 C29 C30 120.58(14) . . ?
C29 C30 C25 120.92(14) . . ?
N2 C31 C32 106.88(12) . . ?
N2 C31 C33 107.83(11) . . ?
N2 C31 C34 112.94(12) . . ?
C32 C31 C34 110.10(13) . . ?
C33 C31 C32 109.05(13) . . ?
C33 C31 C34 109.92(13) . . ?
N4 C35 C36 109.26(10) . . ?
C37 C36 C35 117.82(12) . . ?
C37 C36 C41 118.96(12) . . ?
C41 C36 C35 123.18(12) . . ?
C38 C37 C36 122.76(13) . . ?
C37 C38 C39 117.12(12) . . ?
C37 C38 C42 121.38(13) . . ?
C39 C38 C42 121.47(12) . . ?
C40 C39 C38 120.91(13) . . ?
C39 C40 C41 121.27(13) . . ?
C36 C41 N3 118.99(12) . . ?
C36 C41 C40 118.58(12) . . ?
C40 C41 N3 122.41(12) . . ?
C43 C42 C38 120.65(13) . . ?
C43 C42 C47 118.10(14) . . ?
C47 C42 C38 121.16(14) . . ?
C44 C43 C42 120.72(16) . . ?
C45 C44 C43 120.20(18) . . ?
C46 C45 C44 119.73(16) . . ?
C45 C46 C47 120.29(16) . . ?
C46 C47 C42 120.93(16) . . ?
N3 C48 C49 106.60(12) . . ?
N3 C48 C50 109.17(11) . . ?
N3 C48 C51 112.67(12) . . ?
C50 C48 C49 109.06(13) . . ?
C50 C48 C51 109.90(12) . . ?
C51 C48 C49 109.35(12) . . ?
N5 C52 C53 179.52(19) . . ?
N6 C54 C55 179.1(3) . . ?
N7 C56 C57 179.2(2) . . ?

loop_
_geom_bond_atom_site_label_1
_geom_bond_atom_site_label_2
_geom_bond_distance
_geom_bond_site_symmetry_2
_geom_bond_publ_flag
O1 N1 1.4654(14) . ?
O2 N2 1.4527(15) . ?
O3 N3 1.4537(15) . ?
N1 C7 1.4608(16) . ?
N1 C14 1.5210(17) . ?
N2 C24 1.4462(18) . ?
N2 C31 1.5099(19) . ?
N3 C41 1.4458(17) . ?
N3 C48 1.5137(19) . ?
N4 C1 1.4654(16) . ?
N4 C18 1.4706(16) . ?
N4 C35 1.4728(16) . ?
C1 C2 1.5201(18) . ?
C2 C3 1.3987(18) . ?
C2 C7 1.4065(18) . ?
C3 C4 1.3941(19) . ?
C4 C5 1.3958(19) . ?
C4 C8 1.4922(19) . ?
C5 C6 1.3844(19) . ?
C6 C7 1.3994(18) . ?
C8 C9 1.399(2) . ?
C8 C13 1.394(2) . ?
C9 C10 1.389(2) . ?
C10 C11 1.380(3) . ?
C11 C12 1.382(3) . ?
C12 C13 1.395(2) . ?
C14 C15 1.524(2) . ?
C14 C16 1.5309(19) . ?
C14 C17 1.530(2) . ?
C18 C19 1.5131(18) . ?
C19 C20 1.4023(19) . ?
C19 C24 1.4025(19) . ?
C20 C21 1.3938(19) . ?
C21 C22 1.398(2) . ?
C21 C25 1.4911(19) . ?
C22 C23 1.384(2) . ?
C23 C24 1.396(2) . ?
C25 C26 1.398(2) . ?
C25 C30 1.392(2) . ?
C26 C27 1.391(2) . ?
C27 C28 1.381(2) . ?
C28 C29 1.385(2) . ?
C29 C30 1.387(2) . ?
C31 C32 1.529(2) . ?
C31 C33 1.522(2) . ?
C31 C34 1.532(2) . ?
C35 C36 1.5159(18) . ?
C36 C37 1.3989(19) . ?
C36 C41 1.4001(19) . ?
C37 C38 1.3946(19) . ?
C38 C39 1.405(2) . ?
C38 C42 1.4925(19) . ?
C39 C40 1.382(2) . ?
C40 C41 1.404(2) . ?
C42 C43 1.393(2) . ?
C42 C47 1.400(2) . ?
C43 C44 1.392(2) . ?
C44 C45 1.385(3) . ?
C45 C46 1.379(3) . ?
C46 C47 1.386(2) . ?
C48 C49 1.533(2) . ?
C48 C50 1.527(2) . ?
C48 C51 1.533(2) . ?
N5 C52 1.136(2) . ?
C52 C53 1.449(2) . ?
N6 C54 1.137(3) . ?
C54 C55 1.452(3) . ?
N7 C56 1.156(3) . ?
C56 C57 1.442(3) . ?
